data_7011764
loop_
_publ_author_name
'Jean-Claude Berthet'
'Yannick Miquel'
'Peter B. Iveson'
'Martine Nierlich'
'Pierre Thu\'ery'
'Charles Madic'
'Michel Ephritikhine'

_publ_section_title
;
 The affinity and selectivity of terdentate nitrogen ligands towards
 trivalent lanthanide and uranium ions viewed from the crystal
 structures of the 1 &#x2236; 3 complexes
;
_journal_issue 16
_journal_name_full 'J. Chem. Soc., Dalton Trans.'
_journal_page_first 3265
_journal_page_last 3272
_journal_paper_doi 10.1039/b203725d
_journal_year 2002
_chemical_formula_sum 'C49 H39 Ce I3 N11'
_chemical_formula_weight 1302.73
_space_group_IT_number 54
_symmetry_cell_setting orthorhombic
_symmetry_space_group_name_Hall '-P 2a 2ac'
_symmetry_space_group_name_H-M 'P c c a'
_atom_sites_solution_hydrogens geom
_atom_sites_solution_primary direct
_atom_sites_solution_secondary difmap
_audit_creation_method SHELXL-97
_cell_angle_alpha 90.00
_cell_angle_beta 90.00
_cell_angle_gamma 90.00
_cell_formula_units_Z 4
_cell_length_a 19.149(4)
_cell_length_b 16.626(3)
_cell_length_c 14.709(3)
_cell_measurement_reflns_used 29360
_cell_measurement_temperature 123(2)
_cell_measurement_theta_max 25
_cell_measurement_theta_min 2
_cell_volume 4682.9(16)
_computing_cell_refinement 'DENZO(Otwinowski& Minor,1997)'
_computing_data_collection 'DENZO(Otwinowski& Minor,1997)'
_computing_data_reduction 'DENZO(Otwinowski& Minor,1997)'
_computing_molecular_graphics 'SHELXTL (Sheldrick,1997)'
_computing_publication_material 'SHELXTL (Sheldrick,1997)'
_computing_structure_refinement 'SHELXL-93 (Sheldrick, 1990)'
_computing_structure_solution 'SHELXS-86 (Sheldrick, 1990)'
_diffrn_ambient_temperature 123(2)
_diffrn_measured_fraction_theta_full 0.985
_diffrn_measured_fraction_theta_max 0.985
_diffrn_measurement_device 'Nonius Kappa CCD diffractometer'
_diffrn_measurement_method '\f rotation scans with 2\%steps'
_diffrn_radiation_monochromator graphite
_diffrn_radiation_source 'fine-focus sealed tube'
_diffrn_radiation_type MoK\a
_diffrn_radiation_wavelength 0.71073
_diffrn_reflns_av_R_equivalents 0.0730
_diffrn_reflns_av_sigmaI/netI 0.0408
_diffrn_reflns_limit_h_max 22
_diffrn_reflns_limit_h_min 0
_diffrn_reflns_limit_k_max 0
_diffrn_reflns_limit_k_min -19
_diffrn_reflns_limit_l_max 17
_diffrn_reflns_limit_l_min 0
_diffrn_reflns_number 29360
_diffrn_reflns_theta_full 24.72
_diffrn_reflns_theta_max 24.72
_diffrn_reflns_theta_min 2.45
_diffrn_standards_number 0
_exptl_absorpt_coefficient_mu 2.998
_exptl_absorpt_correction_T_max 0.762
_exptl_absorpt_correction_T_min 0.625
_exptl_absorpt_correction_type empirical
_exptl_absorpt_process_details 'MULABS in PLATON;Spek,1998'
_exptl_crystal_colour orange
_exptl_crystal_density_diffrn 1.848
_exptl_crystal_density_method 'not measured'
_exptl_crystal_description irregular
_exptl_crystal_F_000 2508
_exptl_crystal_size_max 0.150
_exptl_crystal_size_mid 0.100
_exptl_crystal_size_min 0.100
_refine_diff_density_max 0.652
_refine_diff_density_min -0.589
_refine_diff_density_rms 0.106
_refine_ls_extinction_method none
_refine_ls_goodness_of_fit_ref 1.013
_refine_ls_hydrogen_treatment mixed
_refine_ls_matrix_type full
_refine_ls_number_parameters 291
_refine_ls_number_reflns 3946
_refine_ls_number_restraints 0
_refine_ls_restrained_S_all 1.013
_refine_ls_R_factor_all 0.0423
_refine_ls_R_factor_gt 0.0293
_refine_ls_shift/su_max 0.005
_refine_ls_shift/su_mean 0.001
_refine_ls_structure_factor_coef Fsqd
_refine_ls_weighting_details 'calc w=1/[\s^2^(Fo^2^)+(0.0377P)^2^+2.7386P] where P=(Fo^2^+2Fc^2^)/3'
_refine_ls_weighting_scheme calc
_refine_ls_wR_factor_gt 0.0674
_refine_ls_wR_factor_ref 0.0730
_reflns_number_gt 3235
_reflns_number_total 3946
_reflns_threshold_expression >2sigma(I)
_cod_data_source_file b203725d.txt
_cod_data_source_block 2.2MeCN
_cod_original_sg_symbol_H-M Pcca
_cod_database_code 7011764

loop_
_symmetry_equiv_pos_as_xyz
'x, y, z'
'-x+1/2, -y, z'
'-x, y, -z+1/2'
'x+1/2, -y, -z+1/2'
'-x, -y, -z'
'x-1/2, y, -z'
'x, -y, z-1/2'
'-x-1/2, y, z-1/2'

loop_
_atom_site_label
_atom_site_type_symbol
_atom_site_fract_x
_atom_site_fract_y
_atom_site_fract_z
_atom_site_U_iso_or_equiv
_atom_site_adp_type
_atom_site_occupancy
_atom_site_symmetry_multiplicity
_atom_site_calc_flag
_atom_site_refinement_flags
_atom_site_disorder_assembly
_atom_site_disorder_group
Ce Ce 0.5000 -0.251193(18) 0.7500 0.01797(10) Uani 1 2 d S . .
I1 I 0.2500 0.5000 1.28328(3) 0.03141(12) Uani 1 2 d S . .
I2 I 0.265327(16) 0.134602(17) 0.98159(2) 0.03145(10) Uani 1 1 d . . .
N1 N 0.58453(18) -0.2985(2) 0.8788(2) 0.0222(8) Uani 1 1 d . . .
N2 N 0.49384(17) -0.17576(19) 0.9090(2) 0.0209(8) Uani 1 1 d . . .
N3 N 0.41268(18) -0.1301(2) 0.7651(2) 0.0223(8) Uani 1 1 d . . .
N4 N 0.41132(18) -0.32954(19) 0.8613(2) 0.0219(8) Uani 1 1 d . . .
N5 N 0.5000 -0.4116(3) 0.7500 0.0213(11) Uani 1 2 d S . .
N6 N 0.0972(3) 0.2462(3) 1.2304(3) 0.0441(11) Uani 1 1 d . . .
C1 C 0.6325(2) -0.3565(2) 0.8617(3) 0.0233(9) Uani 1 1 d . . .
H1A H 0.6384 -0.3737 0.8021 0.028 Uiso 1 1 calc R . .
C2 C 0.6726(2) -0.3909(3) 0.9284(3) 0.0289(10) Uani 1 1 d . . .
H2A H 0.7054 -0.4300 0.9136 0.035 Uiso 1 1 calc R . .
C3 C 0.6639(2) -0.3672(3) 1.0171(3) 0.0288(10) Uani 1 1 d . . .
H3A H 0.6899 -0.3908 1.0633 0.035 Uiso 1 1 calc R . .
C4 C 0.6159(2) -0.3078(3) 1.0366(3) 0.0292(10) Uani 1 1 d . . .
H4A H 0.6097 -0.2903 1.0961 0.035 Uiso 1 1 calc R . .
C5 C 0.5767(2) -0.2739(2) 0.9661(3) 0.0234(9) Uani 1 1 d . . .
C6 C 0.5269(2) -0.2070(2) 0.9832(3) 0.0231(9) Uani 1 1 d . . .
C7 C 0.5151(2) -0.1771(3) 1.0707(3) 0.0304(10) Uani 1 1 d . . .
H7A H 0.5383 -0.1991 1.1204 0.037 Uiso 1 1 calc R . .
C8 C 0.4686(3) -0.1148(3) 1.0824(3) 0.0348(11) Uani 1 1 d . . .
H8A H 0.4596 -0.0949 1.1404 0.042 Uiso 1 1 calc R . .
C9 C 0.4352(2) -0.0818(3) 1.0074(3) 0.0297(11) Uani 1 1 d . . .
H9A H 0.4041 -0.0393 1.0144 0.036 Uiso 1 1 calc R . .
C10 C 0.4491(2) -0.1135(2) 0.9215(3) 0.0215(9) Uani 1 1 d . . .
C11 C 0.4123(2) -0.0821(2) 0.8398(3) 0.0228(9) Uani 1 1 d . . .
C12 C 0.3783(2) -0.0078(3) 0.8414(3) 0.0299(10) Uani 1 1 d . . .
H12A H 0.3800 0.0245 0.8930 0.036 Uiso 1 1 calc R . .
C13 C 0.3424(2) 0.0169(3) 0.7660(3) 0.0319(11) Uani 1 1 d . . .
H13A H 0.3195 0.0662 0.7660 0.038 Uiso 1 1 calc R . .
C14 C 0.3405(2) -0.0313(3) 0.6898(3) 0.0271(10) Uani 1 1 d . . .
H14A H 0.3159 -0.0159 0.6382 0.033 Uiso 1 1 calc R . .
C15 C 0.3763(2) -0.1035(3) 0.6928(3) 0.0263(10) Uani 1 1 d . . .
H15A H 0.3751 -0.1360 0.6413 0.032 Uiso 1 1 calc R . .
C16 C 0.3699(2) -0.2897(3) 0.9196(3) 0.0269(10) Uani 1 1 d . . .
H16A H 0.3541 -0.2390 0.9025 0.032 Uiso 1 1 calc R . .
C17 C 0.3490(2) -0.3190(3) 1.0033(3) 0.0296(11) Uani 1 1 d . . .
H17A H 0.3195 -0.2890 1.0404 0.036 Uiso 1 1 calc R . .
C18 C 0.3726(2) -0.3932(3) 1.0309(3) 0.0312(11) Uani 1 1 d . . .
H18A H 0.3619 -0.4131 1.0883 0.037 Uiso 1 1 calc R . .
C19 C 0.4129(2) -0.4376(3) 0.9706(3) 0.0290(10) Uani 1 1 d . . .
H19A H 0.4283 -0.4888 0.9865 0.035 Uiso 1 1 calc R . .
C20 C 0.4302(2) -0.4055(2) 0.8863(3) 0.0238(9) Uani 1 1 d . . .
C21 C 0.4676(2) -0.4532(3) 0.8166(3) 0.0259(10) Uani 1 1 d . . .
C22 C 0.4664(2) -0.5370(3) 0.8178(4) 0.0340(12) Uani 1 1 d . . .
H22A H 0.4432 -0.5645 0.8639 0.041 Uiso 1 1 calc R . .
C23 C 0.5000 -0.5785(4) 0.7500 0.0335(16) Uani 1 2 d S . .
H23A H 0.5000 -0.6345 0.7500 0.040 Uiso 1 2 calc SR . .
C24 C 0.1569(3) 0.2461(3) 1.2326(3) 0.0318(11) Uani 1 1 d . . .
C25 C 0.2331(3) 0.2470(3) 1.2376(4) 0.0402(13) Uani 1 1 d . . .

loop_
_atom_site_aniso_label
_atom_site_aniso_U_11
_atom_site_aniso_U_22
_atom_site_aniso_U_33
_atom_site_aniso_U_23
_atom_site_aniso_U_13
_atom_site_aniso_U_12
Ce 0.01867(17) 0.01763(17) 0.01761(18) 0.000 0.00035(14) 0.000
I1 0.0351(2) 0.0308(2) 0.0284(2) 0.000 0.000 0.00227(18)
I2 0.03221(18) 0.02766(17) 0.03447(18) -0.00245(13) -0.00430(13) 0.00228(12)
N1 0.0213(19) 0.0264(19) 0.019(2) 0.0022(15) -0.0006(15) -0.0014(15)
N2 0.0196(18) 0.0214(18) 0.0216(19) -0.0013(14) 0.0013(15) -0.0040(14)
N3 0.0196(18) 0.0242(19) 0.023(2) 0.0003(15) 0.0023(15) 0.0020(15)
N4 0.0212(19) 0.0193(18) 0.025(2) -0.0007(15) 0.0013(15) -0.0004(14)
N5 0.016(3) 0.021(3) 0.027(3) 0.000 -0.001(2) 0.000
N6 0.038(3) 0.062(3) 0.032(3) 0.000(2) 0.004(2) 0.003(2)
C1 0.023(2) 0.023(2) 0.024(2) -0.0033(18) 0.0002(18) -0.0003(18)
C2 0.022(2) 0.028(2) 0.037(3) 0.004(2) -0.005(2) 0.0000(18)
C3 0.030(2) 0.030(2) 0.026(2) 0.009(2) -0.007(2) -0.002(2)
C4 0.035(3) 0.029(2) 0.024(3) 0.0016(19) -0.004(2) -0.003(2)
C5 0.025(2) 0.020(2) 0.026(3) 0.0019(18) -0.0008(18) -0.0070(18)
C6 0.021(2) 0.025(2) 0.023(2) 0.0016(19) 0.0049(18) -0.0030(17)
C7 0.031(3) 0.041(3) 0.019(2) -0.001(2) 0.000(2) -0.003(2)
C8 0.038(3) 0.041(3) 0.026(3) -0.011(2) 0.005(2) 0.004(2)
C9 0.031(3) 0.024(2) 0.034(3) -0.0065(19) 0.003(2) 0.0027(19)
C10 0.023(2) 0.018(2) 0.024(2) -0.0043(17) 0.0033(18) -0.0030(17)
C11 0.019(2) 0.023(2) 0.027(2) 0.0002(18) 0.0057(19) -0.0021(17)
C12 0.028(2) 0.025(2) 0.037(3) -0.006(2) 0.001(2) 0.0020(19)
C13 0.025(2) 0.026(3) 0.045(3) 0.003(2) -0.001(2) 0.0044(19)
C14 0.027(2) 0.030(2) 0.024(3) 0.007(2) 0.0041(19) 0.0021(19)
C15 0.022(2) 0.029(2) 0.029(3) -0.0042(19) 0.0022(19) 0.0042(19)
C16 0.025(2) 0.021(2) 0.035(3) -0.0017(19) 0.000(2) -0.0012(18)
C17 0.024(2) 0.033(3) 0.032(3) -0.008(2) 0.005(2) -0.0021(19)
C18 0.034(3) 0.034(3) 0.026(3) 0.003(2) 0.005(2) 0.001(2)
C19 0.028(2) 0.026(2) 0.033(3) 0.004(2) 0.001(2) -0.0015(19)
C20 0.020(2) 0.022(2) 0.030(3) -0.0007(19) -0.0010(19) -0.0048(17)
C21 0.020(2) 0.025(2) 0.033(3) 0.005(2) 0.0019(19) -0.0027(18)
C22 0.033(3) 0.026(2) 0.043(3) 0.005(2) 0.008(2) -0.001(2)
C23 0.042(4) 0.017(3) 0.041(4) 0.000 0.004(3) 0.000
C24 0.043(3) 0.033(3) 0.019(3) 0.0000(19) 0.008(2) 0.001(2)
C25 0.031(3) 0.048(3) 0.041(3) 0.002(2) 0.000(2) -0.003(2)

loop_
_atom_type_symbol
_atom_type_description
_atom_type_scat_dispersion_real
_atom_type_scat_dispersion_imag
_atom_type_scat_source
C C 0.0033 0.0016 'International Tables Vol C Tables 4.2.6.8 and 6.1.1.4'
H H 0.0000 0.0000 'International Tables Vol C Tables 4.2.6.8 and 6.1.1.4'
N N 0.0061 0.0033 'International Tables Vol C Tables 4.2.6.8 and 6.1.1.4'
I I -0.4742 1.8119 'International Tables Vol C Tables 4.2.6.8 and 6.1.1.4'
Ce Ce -0.2486 2.6331 'International Tables Vol C Tables 4.2.6.8 and 6.1.1.4'

loop_
_geom_angle_atom_site_label_1
_geom_angle_atom_site_label_2
_geom_angle_atom_site_label_3
_geom_angle
_geom_angle_site_symmetry_1
_geom_angle_site_symmetry_3
_geom_angle_publ_flag
N1 Ce N1 144.96(15) 3_656 . ?
N1 Ce N3 124.34(11) 3_656 3_656 ?
N1 Ce N3 84.11(11) . 3_656 ?
N1 Ce N3 84.12(11) 3_656 . ?
N1 Ce N3 124.34(11) . . ?
N3 Ce N3 79.92(15) 3_656 . ?
N1 Ce N2 62.06(10) 3_656 3_656 ?
N1 Ce N2 138.84(10) . 3_656 ?
N3 Ce N2 62.33(10) 3_656 3_656 ?
N3 Ce N2 74.97(10) . 3_656 ?
N1 Ce N2 138.84(10) 3_656 . ?
N1 Ce N2 62.05(10) . . ?
N3 Ce N2 74.97(10) 3_656 . ?
N3 Ce N2 62.33(10) . . ?
N2 Ce N2 123.67(14) 3_656 . ?
N1 Ce N5 72.48(7) 3_656 . ?
N1 Ce N5 72.48(7) . . ?
N3 Ce N5 140.04(8) 3_656 . ?
N3 Ce N5 140.04(8) . . ?
N2 Ce N5 118.17(7) 3_656 . ?
N2 Ce N5 118.17(7) . . ?
N1 Ce N4 78.72(11) 3_656 3_656 ?
N1 Ce N4 84.52(11) . 3_656 ?
N3 Ce N4 85.30(10) 3_656 3_656 ?
N3 Ce N4 145.39(10) . 3_656 ?
N2 Ce N4 70.44(10) 3_656 3_656 ?
N2 Ce N4 142.29(10) . 3_656 ?
N5 Ce N4 61.09(7) . 3_656 ?
N1 Ce N4 84.52(11) 3_656 . ?
N1 Ce N4 78.73(11) . . ?
N3 Ce N4 145.39(10) 3_656 . ?
N3 Ce N4 85.30(10) . . ?
N2 Ce N4 142.29(10) 3_656 . ?
N2 Ce N4 70.44(10) . . ?
N5 Ce N4 61.09(7) . . ?
N4 Ce N4 122.19(14) 3_656 . ?
C1 N1 C5 117.6(4) . . ?
C10 N2 C6 118.4(4) . . ?
C15 N3 C11 116.3(4) . . ?
C16 N4 C20 116.2(4) . . ?
C21 N5 C21 118.3(5) . 3_656 ?
N1 C1 C2 123.0(4) . . ?
C1 C2 C3 119.5(4) . . ?
C2 C3 C4 118.9(4) . . ?
C3 C4 C5 119.4(4) . . ?
N1 C5 C4 121.5(4) . . ?
N1 C5 C6 117.2(4) . . ?
C4 C5 C6 121.3(4) . . ?
N2 C6 C7 121.7(4) . . ?
N2 C6 C5 116.5(4) . . ?
C7 C6 C5 121.7(4) . . ?
C8 C7 C6 119.2(4) . . ?
C7 C8 C9 119.7(4) . . ?
C8 C9 C10 118.9(4) . . ?
N2 C10 C9 122.1(4) . . ?
N2 C10 C11 117.3(4) . . ?
C9 C10 C11 120.6(4) . . ?
N3 C11 C12 122.4(4) . . ?
N3 C11 C10 116.4(3) . . ?
C12 C11 C10 121.2(4) . . ?
C13 C12 C11 119.1(4) . . ?
C12 C13 C14 119.9(4) . . ?
C13 C14 C15 117.8(4) . . ?
N3 C15 C14 124.5(4) . . ?
N4 C16 C17 124.4(4) . . ?
C18 C17 C16 118.9(4) . . ?
C17 C18 C19 118.1(4) . . ?
C18 C19 C20 119.9(4) . . ?
N4 C20 C19 122.2(4) . . ?
N4 C20 C21 116.0(4) . . ?
C19 C20 C21 121.8(4) . . ?
N5 C21 C22 121.9(4) . . ?
N5 C21 C20 116.7(4) . . ?
C22 C21 C20 121.3(4) . . ?
C23 C22 C21 119.1(5) . . ?
C22 C23 C22 119.6(6) 3_656 . ?
N6 C24 C25 178.6(5) . . ?

loop_
_geom_bond_atom_site_label_1
_geom_bond_atom_site_label_2
_geom_bond_distance
_geom_bond_site_symmetry_2
_geom_bond_publ_flag
Ce N1 2.613(3) 3_656 ?
Ce N1 2.613(3) . ?
Ce N3 2.626(3) 3_656 ?
Ce N3 2.626(3) . ?
Ce N2 2.657(3) 3_656 ?
Ce N2 2.657(3) . ?
Ce N5 2.667(5) . ?
Ce N4 2.695(3) 3_656 ?
Ce N4 2.695(3) . ?
N1 C1 1.354(5) . ?
N1 C5 1.356(5) . ?
N2 C10 1.356(5) . ?
N2 C6 1.364(6) . ?
N3 C15 1.346(6) . ?
N3 C11 1.359(5) . ?
N4 C16 1.343(6) . ?
N4 C20 1.365(5) . ?
N5 C21 1.350(5) . ?
N5 C21 1.350(5) 3_656 ?
N6 C24 1.144(7) . ?
C1 C2 1.370(6) . ?
C2 C3 1.373(7) . ?
C3 C4 1.379(7) . ?
C4 C5 1.398(6) . ?
C5 C6 1.487(6) . ?
C6 C7 1.398(6) . ?
C7 C8 1.377(7) . ?
C8 C9 1.388(7) . ?
C9 C10 1.395(6) . ?
C10 C11 1.487(6) . ?
C11 C12 1.398(6) . ?
C12 C13 1.368(7) . ?
C13 C14 1.379(7) . ?
C14 C15 1.383(6) . ?
C16 C17 1.384(7) . ?
C17 C18 1.376(6) . ?
C18 C19 1.389(6) . ?
C19 C20 1.390(6) . ?
C20 C21 1.481(6) . ?
C21 C22 1.393(6) . ?
C22 C23 1.372(6) . ?
C23 C22 1.372(6) 3_656 ?
C24 C25 1.461(8) . ?
